data_2212280
loop_
_publ_author_name
'Cox, Daniel J.'
'H\%akansson, Anders E.'
'Fleet, George W. J.'
'Watkin, David J.'

_publ_section_title
;2,5-Anhydro-<i>N</i>-benzyl-2-<i>C</i>-methyl-<small>D</small>-arabinonamide
 [(2<i>S</i>,3<i>R</i>,4<i>R</i>)-<i>N</i>-benzyl-3,4-dihydroxy-2-methyltetrahydrofuran-2-carboxamide]
;
_journal_coeditor_code LH2277
_journal_issue 2
_journal_name_full 'Acta Crystallographica Section E'
_journal_page_first o574
_journal_page_last o576
_journal_paper_doi 10.1107/S1600536806055322
_journal_volume 63
_journal_year 2007
_chemical_formula_iupac 'C13 H17 N1 O4'
_chemical_formula_moiety 'C13 H17 N1 O4'
_chemical_formula_sum 'C13 H17 N O4'
_chemical_formula_weight 251.28
_chemical_name_common
;
2,5-Anhydro-N-benzyl-2-C-methyl-D-arabinonamide
;
_chemical_name_systematic
;
(2S,3R,4R)-N-benzyl-3,4-dihydroxy-2-methyltetrahydrofuran-2-carboxamide
;
_space_group_IT_number 19
_symmetry_cell_setting orthorhombic
_symmetry_space_group_name_Hall 'P 2ac 2ab'
_symmetry_space_group_name_H-M 'P 21 21 21'
_atom_sites_solution_hydrogens geom
_atom_sites_solution_primary direct
_audit_creation_method CRYSTALS_ver_12.84
_cell_angle_alpha 90
_cell_angle_beta 90
_cell_angle_gamma 90
_cell_formula_units_Z 4
_cell_length_a 5.6899(2)
_cell_length_b 11.3507(4)
_cell_length_c 18.5291(9)
_cell_measurement_reflns_used 1482
_cell_measurement_temperature 190
_cell_measurement_theta_max 27
_cell_measurement_theta_min 5
_cell_volume 1196.69(8)
_computing_cell_refinement 'DENZO/SCALEPACK (Otwinowski & Minor, 1997)'
_computing_data_collection 'COLLECT (Nonius, 2001)'
_computing_data_reduction DENZO/SCALEPACK
_computing_molecular_graphics 'CAMERON (Watkin <i>et al.</i>,  1996)'
_computing_publication_material CRYSTALS
_computing_structure_refinement 'CRYSTALS (Betteridge <i>et al.</i>,  2003)'
_computing_structure_solution 'SIR92 (Altomare <i>et al.</i>,  1994)'
_diffrn_ambient_temperature 190
_diffrn_measured_fraction_theta_full 0.985
_diffrn_measured_fraction_theta_max 0.979
_diffrn_measurement_device_type 'Nonius KappaCCD'
_diffrn_measurement_method \w
_diffrn_radiation_monochromator graphite
_diffrn_radiation_type 'Mo K\a'
_diffrn_radiation_wavelength 0.71073
_diffrn_reflns_av_R_equivalents 0.049
_diffrn_reflns_limit_h_max 7
_diffrn_reflns_limit_h_min -7
_diffrn_reflns_limit_k_max 14
_diffrn_reflns_limit_k_min -14
_diffrn_reflns_limit_l_max 24
_diffrn_reflns_limit_l_min -23
_diffrn_reflns_number 5880
_diffrn_reflns_theta_full 25.545
_diffrn_reflns_theta_max 27.468
_diffrn_reflns_theta_min 5.192
_diffrn_standards_number 0
_exptl_absorpt_coefficient_mu 0.104
_exptl_absorpt_correction_T_max 0.99
_exptl_absorpt_correction_T_min 0.96
_exptl_absorpt_correction_type multi-scan
_exptl_absorpt_process_details '(DENZO/SCALEPACK; Otwinowski & Minor, 1997)'
_exptl_crystal_colour colourless
_exptl_crystal_density_diffrn 1.395
_exptl_crystal_density_method 'not measured'
_exptl_crystal_description needle
_exptl_crystal_F_000 536
_exptl_crystal_size_max 0.40
_exptl_crystal_size_mid 0.06
_exptl_crystal_size_min 0.06
_refine_diff_density_max 0.26
_refine_diff_density_min -0.29
_refine_ls_extinction_method None
_refine_ls_goodness_of_fit_ref 0.9254
_refine_ls_hydrogen_treatment constr
_refine_ls_matrix_type full
_refine_ls_number_parameters 163
_refine_ls_number_reflns 1575
_refine_ls_number_restraints 0
_refine_ls_R_factor_all 0.0525
_refine_ls_R_factor_gt 0.0382
_refine_ls_shift/su_max 0.000314
_refine_ls_structure_factor_coef Fsqd
_refine_ls_weighting_details 'w = 1/[\s^2^(F^2^) + (0.03P)^2^ + 0.15P], where P=[max(Fo^2^,0) + 2Fc^2^]/3'
_refine_ls_weighting_scheme calc
_refine_ls_wR_factor_all 0.0869
_refine_ls_wR_factor_gt 0.0820
_refine_ls_wR_factor_ref 0.0869
_reflns_number_gt 1249
_reflns_number_total 1575
_reflns_threshold_expression I>2\s(I)
_cod_data_source_file lh2277.cif
_cod_data_source_block 3
_cod_depositor_comments
;
The following automatic conversions were performed:
'_symmetry_cell_setting' value 'Orthorhombic' changed to 'orthorhombic'
according to '/home/saulius/struct/CIF-dictionaries/cif_core.dic'
dictionary named 'cif_core.dic' version 2.4.1 from 2010-06-29.

Automatic conversion script
Id: cif_fix_enum 1527 2010-12-29 10:47:43Z saulius 

The following automatic conversions were performed:

'_symmetry_cell_setting' value 'Orthorhombic' changed to
'orthorhombic' according to
/home/saulius/struct/CIF-dictionaries/cif_core.dic dictionary named
'cif_core.dic' version 2.4.1 from 2010-06-29.

Automatic conversion script
Id: cif_fix_values 1715 2011-07-08 13:25:40Z adriana 
;
_cod_original_sg_symbol_H-M 'P 21 21 21 '
_cod_original_formula_sum 'C13 H17 N1 O4'
_cod_database_code 2212280
_cod_database_fobs_code 2212280

loop_
_symmetry_equiv_pos_as_xyz
x,y,z
x+1/2,-y+1/2,-z
-x,y+1/2,-z+1/2
-x+1/2,-y,z+1/2

loop_
_atom_site_type_symbol
_atom_site_label
_atom_site_fract_x
_atom_site_fract_y
_atom_site_fract_z
_atom_site_U_iso_or_equiv
_atom_site_adp_type
_atom_site_occupancy
C C1 0.3695(4) 0.87162(16) 0.68888(11) 0.0238 Uani 1.0000
C C2 0.1269(4) 0.92388(17) 0.70375(12) 0.0232 Uani 1.0000
C C3 0.1815(4) 1.05659(17) 0.70497(12) 0.0263 Uani 1.0000
C C4 0.3572(4) 1.06701(17) 0.64355(12) 0.0276 Uani 1.0000
O O5 0.4874(3) 0.95765(11) 0.64303(8) 0.0252 Uani 1.0000
O O6 -0.0177(3) 1.12786(12) 0.69160(8) 0.0350 Uani 1.0000
O O7 -0.0220(3) 0.89610(12) 0.64455(8) 0.0285 Uani 1.0000
C C8 0.3483(4) 0.75530(17) 0.64905(11) 0.0234 Uani 1.0000
N N9 0.4204(4) 0.75485(14) 0.58042(9) 0.0251 Uani 1.0000
C C10 0.4019(4) 0.65227(17) 0.53332(11) 0.0270 Uani 1.0000
C C11 0.5649(4) 0.55154(18) 0.55273(11) 0.0237 Uani 1.0000
C C12 0.5025(5) 0.43760(18) 0.53198(11) 0.0298 Uani 1.0000
C C13 0.6467(5) 0.34319(19) 0.54704(13) 0.0336 Uani 1.0000
C C14 0.8585(5) 0.36011(19) 0.58300(12) 0.0325 Uani 1.0000
C C15 0.9219(5) 0.47346(18) 0.60362(12) 0.0294 Uani 1.0000
C C16 0.7760(4) 0.56814(18) 0.58866(11) 0.0265 Uani 1.0000
O O17 0.2690(3) 0.66711(11) 0.67971(8) 0.0310 Uani 1.0000
C C18 0.5116(5) 0.85472(17) 0.75818(12) 0.0291 Uani 1.0000
H H21 0.0645 0.8960 0.7502 0.0298 Uiso 1.0000
H H31 0.2547 1.0760 0.7522 0.0332 Uiso 1.0000
H H41 0.4648 1.1341 0.6513 0.0358 Uiso 1.0000
H H42 0.2711 1.0756 0.5971 0.0353 Uiso 1.0000
H H101 0.2363 0.6224 0.5355 0.0336 Uiso 1.0000
H H102 0.4378 0.6791 0.4831 0.0332 Uiso 1.0000
H H121 0.3554 0.4257 0.5067 0.0376 Uiso 1.0000
H H131 0.6045 0.2649 0.5329 0.0439 Uiso 1.0000
H H141 0.9573 0.2931 0.5930 0.0413 Uiso 1.0000
H H151 1.0701 0.4855 0.6277 0.0365 Uiso 1.0000
H H161 0.8204 0.6463 0.6032 0.0324 Uiso 1.0000
H H181 0.6674 0.8204 0.7470 0.0452 Uiso 1.0000
H H182 0.5332 0.9322 0.7826 0.0449 Uiso 1.0000
H H183 0.4234 0.8015 0.7916 0.0450 Uiso 1.0000
H H1 0.4836 0.8202 0.5635 0.0321 Uiso 1.0000
H H15 -0.1367 0.9437 0.6516 0.0451 Uiso 1.0000
H H19 -0.0960 1.1394 0.7302 0.0551 Uiso 1.0000

loop_
_atom_site_aniso_label
_atom_site_aniso_U_11
_atom_site_aniso_U_22
_atom_site_aniso_U_33
_atom_site_aniso_U_12
_atom_site_aniso_U_13
_atom_site_aniso_U_23
C1 0.0249(12) 0.0234(9) 0.0231(11) -0.0022(10) 0.0022(10) 0.0027(9)
C2 0.0201(12) 0.0275(10) 0.0220(10) 0.0004(10) 0.0014(10) -0.0018(9)
C3 0.0299(14) 0.0234(9) 0.0255(11) 0.0064(11) -0.0004(10) -0.0002(9)
C4 0.0276(13) 0.0217(9) 0.0334(12) 0.0015(11) 0.0030(11) 0.0003(9)
O5 0.0226(8) 0.0209(6) 0.0319(8) -0.0002(8) 0.0055(8) 0.0037(6)
O6 0.0369(10) 0.0352(7) 0.0328(8) 0.0166(9) 0.0048(9) 0.0012(7)
O7 0.0221(9) 0.0337(7) 0.0297(8) 0.0038(8) -0.0020(8) -0.0065(7)
C8 0.0197(11) 0.0243(9) 0.0262(10) 0.0032(10) -0.0011(10) 0.0026(9)
N9 0.0283(10) 0.0223(7) 0.0248(9) -0.0013(9) 0.0066(9) -0.0005(7)
C10 0.0279(13) 0.0282(10) 0.0248(11) 0.0020(11) 0.0003(10) -0.0030(9)
C11 0.0235(13) 0.0264(9) 0.0210(10) 0.0008(10) 0.0039(10) -0.0012(9)
C12 0.0315(14) 0.0310(10) 0.0268(11) -0.0017(13) 0.0014(12) -0.0046(9)
C13 0.0436(16) 0.0259(10) 0.0313(12) -0.0021(12) 0.0050(12) -0.0026(10)
C14 0.0400(16) 0.0290(10) 0.0285(12) 0.0078(12) 0.0057(12) 0.0023(10)
C15 0.0278(14) 0.0347(11) 0.0257(12) 0.0019(11) -0.0007(11) 0.0025(9)
C16 0.0268(13) 0.0266(10) 0.0260(11) -0.0028(11) 0.0049(11) -0.0017(10)
O17 0.0375(10) 0.0241(6) 0.0314(8) -0.0043(8) 0.0063(8) 0.0010(6)
C18 0.0283(12) 0.0299(10) 0.0292(11) 0.0018(12) -0.0026(11) 0.0002(9)

loop_
_atom_type_symbol
_atom_type_scat_dispersion_real
_atom_type_scat_dispersion_imag
_atom_type_scat_source
C 0.0033 0.0016 'International Tables Vol C 4.2.6.8 and 6.1.1.4'
H 0.0000 0.0000 'International Tables Vol C 4.2.6.8 and 6.1.1.4'
O 0.0106 0.0060 'International Tables Vol C 4.2.6.8 and 6.1.1.4'
N 0.0061 0.0033 'International Tables Vol C 4.2.6.8 and 6.1.1.4'

loop_
_geom_angle_atom_site_label_1
_geom_angle_atom_site_label_2
_geom_angle_atom_site_label_3
_geom_angle
_geom_angle_publ_flag
C2 C1 O5 105.11(15) no
C2 C1 C8 110.72(18) no
O5 C1 C8 109.64(16) no
C2 C1 C18 112.01(18) no
O5 C1 C18 109.28(18) no
C8 C1 C18 109.96(16) no
C1 C2 C3 101.57(17) no
C1 C2 O7 108.26(16) no
C3 C2 O7 110.41(17) no
C1 C2 H21 111.1 no
C3 C2 H21 112.0 no
O7 C2 H21 112.9 no
C2 C3 C4 101.42(17) no
C2 C3 O6 113.31(19) no
C4 C3 O6 110.59(17) no
C2 C3 H31 108.4 no
C4 C3 H31 111.5 no
O6 C3 H31 111.3 no
C3 C4 O5 105.97(16) no
C3 C4 H41 111.0 no
O5 C4 H41 110.2 no
C3 C4 H42 109.3 no
O5 C4 H42 109.3 no
H41 C4 H42 110.9 no
C1 O5 C4 109.63(15) no
C3 O6 H19 111.1 no
C2 O7 H15 101.4 no
C1 C8 N9 116.22(17) no
C1 C8 O17 120.67(18) no
N9 C8 O17 123.11(18) no
C8 N9 C10 123.38(17) no
C8 N9 H1 117.3 no
C10 N9 H1 119.3 no
N9 C10 C11 114.59(17) no
N9 C10 H101 108.3 no
C11 C10 H101 108.1 no
N9 C10 H102 107.4 no
C11 C10 H102 109.0 no
H101 C10 H102 109.4 no
C10 C11 C12 118.6(2) no
C10 C11 C16 122.80(19) no
C12 C11 C16 118.6(2) no
C11 C12 C13 120.9(2) no
C11 C12 H121 118.8 no
C13 C12 H121 120.3 no
C12 C13 C14 120.4(2) no
C12 C13 H131 121.1 no
C14 C13 H131 118.5 no
C13 C14 C15 119.0(2) no
C13 C14 H141 119.2 no
C15 C14 H141 121.8 no
C14 C15 C16 120.5(2) no
C14 C15 H151 119.0 no
C16 C15 H151 120.5 no
C11 C16 C15 120.6(2) no
C11 C16 H161 119.2 no
C15 C16 H161 120.1 no
C1 C18 H181 110.3 no
C1 C18 H182 109.6 no
H181 C18 H182 109.4 no
C1 C18 H183 109.3 no
H181 C18 H183 109.9 no
H182 C18 H183 108.3 no

loop_
_geom_bond_atom_site_label_1
_geom_bond_atom_site_label_2
_geom_bond_distance
_geom_bond_publ_flag
C1 C2 1.528(3) no
C1 O5 1.458(2) no
C1 C8 1.517(3) no
C1 C18 1.529(3) no
C2 C3 1.538(3) no
C2 O7 1.422(2) no
C2 H21 0.983 no
C3 C4 1.520(3) no
C3 O6 1.414(3) no
C3 H31 0.995 no
C4 O5 1.445(2) no
C4 H41 0.987 no
C4 H42 0.995 no
O6 H19 0.852 no
O7 H15 0.857 no
C8 N9 1.336(3) no
C8 O17 1.236(2) no
N9 C10 1.459(2) no
N9 H1 0.882 no
C10 C11 1.515(3) no
C10 H101 1.002 no
C10 H102 1.001 no
C11 C12 1.395(3) no
C11 C16 1.386(3) no
C12 C13 1.378(3) no
C12 H121 0.968 no
C13 C14 1.391(4) no
C13 H131 0.957 no
C14 C15 1.390(3) no
C14 H141 0.964 no
C15 C16 1.386(3) no
C15 H151 0.963 no
C16 H161 0.961 no
C18 H181 0.990 no
C18 H182 0.997 no
C18 H183 1.001 no

loop_
_geom_hbond_atom_site_label_D
_geom_hbond_atom_site_label_H
_geom_hbond_atom_site_label_A
_geom_hbond_site_symmetry_A
_geom_hbond_distance_DH
_geom_hbond_distance_HA
_geom_hbond_distance_DA
_geom_hbond_angle_DHA
_geom_hbond_publ_flag
N9 H1 O5 . 0.88 2.15 2.606(2) 112 yes
O7 H15 O5 1_455 0.86 2.15 2.878(2) 142 yes
O6 H19 O17 3_556 0.85 1.96 2.816(2) 179 yes

loop_
_cod_related_entry_id
_cod_related_entry_database
_cod_related_entry_code
1 ChemSpider 21185612
